data_4304263
loop_
_publ_author_name
'Long-Sheng Wang'
'Tian-Lu Sheng'
'Xin Wang'
'Dong-Bo Chen'
'Sheng-Min Hu'
'Rui-Biao Fu'
'Sheng-Chang Xiang'
'Xin-Tao Wu'

_publ_section_title
;
Self-Assembly of Luminescent Sn(IV)/Cu/S Clusters Using Metal Thiolates as
Metalloligands
;
_journal_name_full 'Inorganic Chemistry'
_journal_page_first 4054
_journal_page_last 4059
_journal_paper_doi 10.1021/ic701741m
_journal_volume 47
_journal_year 2008
_chemical_formula_sum 'C78 H74 Cl4 Cu2 O P4 S5 Sn'
_chemical_formula_weight 1699.12
_chemical_name_systematic
; 
 ? 
;
_space_group_IT_number 56
_symmetry_cell_setting orthorhombic
_symmetry_space_group_name_Hall '-P 2ab 2ac'
_symmetry_space_group_name_H-M 'P c c n'
_atom_sites_solution_hydrogens geom
_atom_sites_solution_primary direct
_atom_sites_solution_secondary difmap
_audit_creation_method SHELXL-97
_cell_angle_alpha 90.00
_cell_angle_beta 90.00
_cell_angle_gamma 90.00
_cell_formula_units_Z 4
_cell_length_a 18.147(4)
_cell_length_b 19.441(4)
_cell_length_c 22.540(5)
_cell_measurement_reflns_used 10621
_cell_measurement_temperature 293(2)
_cell_measurement_theta_max 27.4835
_cell_measurement_theta_min 2.3707
_cell_volume 7952(3)
_computing_structure_refinement 'SHELXL-97 (Sheldrick, 1997)'
_computing_structure_solution 'SHELXS-97 (Sheldrick, 1990)'
_diffrn_ambient_temperature 293(2)
_diffrn_measured_fraction_theta_full 0.998
_diffrn_measured_fraction_theta_max 0.998
_diffrn_radiation_monochromator graphite
_diffrn_radiation_source 'fine-focus sealed tube'
_diffrn_radiation_type MoK\a
_diffrn_radiation_wavelength 0.71073
_diffrn_reflns_av_R_equivalents 0.0500
_diffrn_reflns_av_sigmaI/netI 0.0287
_diffrn_reflns_limit_h_max 21
_diffrn_reflns_limit_h_min -21
_diffrn_reflns_limit_k_max 12
_diffrn_reflns_limit_k_min -23
_diffrn_reflns_limit_l_max 26
_diffrn_reflns_limit_l_min -26
_diffrn_reflns_number 49354
_diffrn_reflns_theta_full 25.04
_diffrn_reflns_theta_max 25.04
_diffrn_reflns_theta_min 2.09
_exptl_absorpt_coefficient_mu 1.230
_exptl_absorpt_correction_T_max 1.0000
_exptl_absorpt_correction_T_min 0.9036
_exptl_absorpt_correction_type multi-scan
_exptl_crystal_colour Yellow
_exptl_crystal_density_diffrn 1.419
_exptl_crystal_density_method 'not measured'
_exptl_crystal_description Prism
_exptl_crystal_F_000 3464
_exptl_crystal_size_max 0.1000
_exptl_crystal_size_mid 0.0800
_exptl_crystal_size_min 0.0600
_refine_diff_density_max 0.900
_refine_diff_density_min -1.155
_refine_diff_density_rms 0.245
_refine_ls_extinction_method none
_refine_ls_goodness_of_fit_ref 1.011
_refine_ls_hydrogen_treatment constr
_refine_ls_matrix_type full
_refine_ls_number_parameters 436
_refine_ls_number_reflns 7038
_refine_ls_number_restraints 0
_refine_ls_restrained_S_all 1.011
_refine_ls_R_factor_all 0.0882
_refine_ls_R_factor_gt 0.0672
_refine_ls_shift/su_max 0.000
_refine_ls_shift/su_mean 0.000
_refine_ls_structure_factor_coef Fsqd
_refine_ls_weighting_details 'calc w=1/[\s^2^(Fo^2^)+(0.1330P)^2^+18.8636P] where P=(Fo^2^+2Fc^2^)/3'
_refine_ls_weighting_scheme calc
_refine_ls_wR_factor_gt 0.1994
_refine_ls_wR_factor_ref 0.2270
_reflns_number_gt 5649
_reflns_number_total 7038
_reflns_threshold_expression >2sigma(I)
_cod_data_source_file ic701741m-file002_1.cif
_cod_data_source_block 1a
_cod_depositor_comments
;
The following automatic conversions were performed:
'_symmetry_cell_setting' value 'Orthorhombic' changed to 'orthorhombic'
according to '/home/saulius/struct/CIF-dictionaries/cif_core.dic'
dictionary named 'cif_core.dic' version 2.4.1 from
2010-06-29.

'_exptl_absorpt_correction_type' value 'Multi-scan' changed
to 'multi-scan' according to
'/home/saulius/struct/CIF-dictionaries/cif_core.dic' dictionary named
'cif_core.dic' version 2.4.1 from 2010-06-29.

Automatic conversion script
Id: cif_fix_enum 1527 2010-12-29 10:47:43Z saulius 
;
_cod_database_code 4304263

loop_
_symmetry_equiv_pos_as_xyz
'x, y, z'
'-x+1/2, -y+1/2, z'
'-x, y+1/2, -z+1/2'
'x+1/2, -y, -z+1/2'
'-x, -y, -z'
'x-1/2, y-1/2, -z'
'x, -y-1/2, z-1/2'
'-x-1/2, y, z-1/2'

loop_
_atom_site_label
_atom_site_type_symbol
_atom_site_fract_x
_atom_site_fract_y
_atom_site_fract_z
_atom_site_U_iso_or_equiv
_atom_site_adp_type
_atom_site_occupancy
_atom_site_symmetry_multiplicity
_atom_site_calc_flag
_atom_site_refinement_flags
_atom_site_disorder_assembly
_atom_site_disorder_group
Sn1 Sn -0.2500 0.7500 0.20843(2) 0.0432(2) Uani 1 2 d S . .
Cu1 Cu -0.11522(4) 0.75595(3) 0.10402(3) 0.0440(2) Uani 1 1 d . . .
S1 S -0.2500 0.7500 0.10356(8) 0.0427(5) Uani 1 2 d S . .
S2 S -0.10644(8) 0.75195(8) 0.20996(6) 0.0493(4) Uani 1 1 d . . .
S3 S -0.24601(9) 0.85564(11) 0.26532(9) 0.0707(5) Uani 1 1 d . . .
Cl1 Cl -0.6700(6) 0.8899(12) 0.2156(4) 0.575(15) Uani 1 1 d . . .
Cl2 Cl -0.6044(6) 0.7681(10) 0.2791(6) 0.636(17) Uani 1 1 d . . .
P1 P -0.07125(8) 0.65329(7) 0.06831(7) 0.0447(4) Uani 1 1 d . . .
P2 P -0.06822(8) 0.85226(7) 0.06093(7) 0.0445(4) Uani 1 1 d . . .
C1 C -0.1523(8) 0.8835(7) 0.2414(7) 0.066(4) Uani 0.50 1 d P A 1
H1A H -0.1551 0.8981 0.2003 0.079 Uiso 0.50 1 calc PR A 1
H1B H -0.1383 0.9232 0.2648 0.079 Uiso 0.50 1 calc PR A 1
C2 C -0.0970(4) 0.8344(5) 0.2463(4) 0.093(3) Uani 0.50 1 d P A 1
H2A H -0.0898 0.8256 0.2882 0.112 Uiso 0.50 1 calc PR A 1
H2B H -0.0519 0.8553 0.2317 0.112 Uiso 0.50 1 calc PR A 1
C01 C -0.1494(7) 0.8548(11) 0.2883(8) 0.088(5) Uani 0.50 1 d P A 2
H01A H -0.1367 0.9007 0.3016 0.106 Uiso 0.50 1 calc PR A 2
H01B H -0.1451 0.8245 0.3223 0.106 Uiso 0.50 1 calc PR A 2
C02 C -0.0970(4) 0.8344(5) 0.2463(4) 0.093(3) Uani 0.50 1 d P A 2
H02A H -0.0492 0.8351 0.2656 0.112 Uiso 0.50 1 calc PR A 2
H02B H -0.0958 0.8694 0.2156 0.112 Uiso 0.50 1 calc PR A 2
C3 C -0.636(3) 0.824(2) 0.2384(8) 0.65(6) Uani 1 1 d . . .
H3A H -0.5936 0.8258 0.2122 0.775 Uiso 1 1 calc R . .
H3B H -0.6698 0.7939 0.2178 0.775 Uiso 1 1 calc R . .
C11 C -0.0615(3) 0.5837(3) 0.1220(3) 0.0550(14) Uani 1 1 d . A .
C12 C -0.1149(4) 0.5765(3) 0.1656(3) 0.0659(17) Uani 1 1 d . . .
H12A H -0.1543 0.6071 0.1667 0.079 Uiso 1 1 calc R A .
C13 C -0.1108(5) 0.5246(4) 0.2077(4) 0.090(3) Uani 1 1 d . A .
H13A H -0.1466 0.5210 0.2370 0.108 Uiso 1 1 calc R . .
C14 C -0.0542(6) 0.4789(5) 0.2058(4) 0.115(4) Uani 1 1 d . . .
H14A H -0.0512 0.4442 0.2341 0.138 Uiso 1 1 calc R A .
C15 C -0.0014(6) 0.4837(5) 0.1625(5) 0.123(4) Uani 1 1 d . A .
H15A H 0.0367 0.4518 0.1613 0.147 Uiso 1 1 calc R . .
C16 C -0.0046(5) 0.5360(4) 0.1204(4) 0.092(3) Uani 1 1 d . . .
H16A H 0.0315 0.5390 0.0912 0.110 Uiso 1 1 calc R A .
C21 C -0.1281(3) 0.6153(3) 0.0101(3) 0.0468(13) Uani 1 1 d . A .
C22 C -0.1286(3) 0.5457(3) -0.0022(3) 0.0601(16) Uani 1 1 d . . .
H22A H -0.1011 0.5157 0.0211 0.072 Uiso 1 1 calc R A .
C23 C -0.1701(4) 0.5206(4) -0.0491(3) 0.072(2) Uani 1 1 d . A .
H23A H -0.1699 0.4737 -0.0574 0.086 Uiso 1 1 calc R . .
C24 C -0.2110(4) 0.5640(5) -0.0833(4) 0.082(2) Uani 1 1 d . . .
H24A H -0.2384 0.5469 -0.1148 0.098 Uiso 1 1 calc R A .
C25 C -0.2114(5) 0.6323(4) -0.0708(3) 0.079(2) Uani 1 1 d . A .
H25A H -0.2396 0.6618 -0.0941 0.095 Uiso 1 1 calc R . .
C26 C -0.1711(4) 0.6588(3) -0.0246(3) 0.0605(16) Uani 1 1 d . . .
H26A H -0.1725 0.7057 -0.0165 0.073 Uiso 1 1 calc R A .
C31 C 0.0206(3) 0.6566(3) 0.0344(3) 0.0583(16) Uani 1 1 d . A .
C32 C 0.0379(4) 0.6310(3) -0.0217(3) 0.0703(18) Uani 1 1 d . . .
H32A H 0.0020 0.6084 -0.0438 0.084 Uiso 1 1 calc R A .
C33 C 0.1077(5) 0.6390(5) -0.0446(5) 0.099(3) Uani 1 1 d . A .
H33A H 0.1182 0.6222 -0.0823 0.119 Uiso 1 1 calc R . .
C34 C 0.1615(5) 0.6709(5) -0.0130(6) 0.112(4) Uani 1 1 d . . .
H34A H 0.2086 0.6755 -0.0287 0.134 Uiso 1 1 calc R A .
C35 C 0.1456(4) 0.6959(5) 0.0417(6) 0.106(3) Uani 1 1 d . A .
H35A H 0.1824 0.7175 0.0635 0.128 Uiso 1 1 calc R . .
C36 C 0.0763(4) 0.6900(4) 0.0657(4) 0.077(2) Uani 1 1 d . . .
H36A H 0.0665 0.7084 0.1030 0.093 Uiso 1 1 calc R A .
C41 C -0.0724(3) 0.8569(3) -0.0201(3) 0.0503(13) Uani 1 1 d . A .
C42 C -0.0990(4) 0.9131(4) -0.0516(3) 0.0667(17) Uani 1 1 d . . .
H42A H -0.1158 0.9516 -0.0312 0.080 Uiso 1 1 calc R A .
C43 C -0.1010(4) 0.9126(5) -0.1131(3) 0.077(2) Uani 1 1 d . A .
H43A H -0.1184 0.9509 -0.1334 0.093 Uiso 1 1 calc R . .
C44 C -0.0777(5) 0.8567(5) -0.1435(3) 0.085(2) Uani 1 1 d . . .
H44A H -0.0803 0.8565 -0.1848 0.102 Uiso 1 1 calc R A .
C45 C -0.0508(6) 0.8012(5) -0.1145(4) 0.096(3) Uani 1 1 d . A .
H45A H -0.0340 0.7633 -0.1357 0.115 Uiso 1 1 calc R . .
C46 C -0.0483(5) 0.8010(4) -0.0527(3) 0.083(2) Uani 1 1 d . . .
H46A H -0.0300 0.7626 -0.0330 0.099 Uiso 1 1 calc R A .
C51 C 0.0297(3) 0.8665(3) 0.0768(3) 0.0510(13) Uani 1 1 d . A .
C52 C 0.0569(4) 0.8514(4) 0.1318(3) 0.0699(18) Uani 1 1 d . . .
H52A H 0.0253 0.8331 0.1602 0.084 Uiso 1 1 calc R A .
C53 C 0.1295(4) 0.8623(5) 0.1466(4) 0.084(2) Uani 1 1 d . A .
H53A H 0.1463 0.8529 0.1848 0.101 Uiso 1 1 calc R . .
C54 C 0.1768(4) 0.8874(4) 0.1043(4) 0.081(2) Uani 1 1 d . . .
H54A H 0.2262 0.8940 0.1135 0.097 Uiso 1 1 calc R A .
C55 C 0.1522(4) 0.9023(4) 0.0499(4) 0.078(2) Uani 1 1 d . A .
H55A H 0.1847 0.9199 0.0218 0.094 Uiso 1 1 calc R . .
C56 C 0.0792(3) 0.8920(3) 0.0348(3) 0.0648(17) Uani 1 1 d . . .
H56A H 0.0630 0.9020 -0.0034 0.078 Uiso 1 1 calc R A .
C61 C -0.1108(3) 0.9331(3) 0.0839(2) 0.0467(12) Uani 1 1 d . A .
C62 C -0.1876(3) 0.9377(3) 0.0827(3) 0.0606(16) Uani 1 1 d . . .
H62A H -0.2154 0.9003 0.0702 0.073 Uiso 1 1 calc R A .
C63 C -0.2221(4) 0.9970(4) 0.0998(3) 0.0696(18) Uani 1 1 d . A .
H63A H -0.2732 0.9993 0.0985 0.084 Uiso 1 1 calc R . .
C64 C -0.1829(4) 1.0533(4) 0.1187(4) 0.079(2) Uani 1 1 d . . .
H64A H -0.2072 1.0929 0.1308 0.095 Uiso 1 1 calc R A .
C65 C -0.1068(5) 1.0502(4) 0.1195(4) 0.084(2) Uani 1 1 d . A .
H65A H -0.0795 1.0884 0.1313 0.101 Uiso 1 1 calc R . .
C66 C -0.0706(4) 0.9894(3) 0.1027(3) 0.0647(17) Uani 1 1 d . . .
H66B H -0.0195 0.9870 0.1041 0.078 Uiso 1 1 calc R A .
O1 O 0.2500 0.7500 -0.154(2) 0.48(3) Uiso 1 2 d S . .

loop_
_atom_site_aniso_label
_atom_site_aniso_U_11
_atom_site_aniso_U_22
_atom_site_aniso_U_33
_atom_site_aniso_U_23
_atom_site_aniso_U_13
_atom_site_aniso_U_12
Sn1 0.0371(3) 0.0520(4) 0.0403(3) 0.000 0.000 -0.0053(2)
Cu1 0.0376(4) 0.0433(4) 0.0510(4) 0.0026(3) 0.0049(3) -0.0014(3)
S1 0.0313(10) 0.0591(12) 0.0376(10) 0.000 0.000 -0.0041(8)
S2 0.0369(7) 0.0658(10) 0.0453(8) 0.0021(6) -0.0039(6) -0.0037(6)
S3 0.0545(10) 0.0796(12) 0.0781(12) -0.0334(10) -0.0061(8) 0.0009(8)
Cl1 0.324(12) 1.22(5) 0.178(7) 0.084(14) -0.071(7) -0.082(19)
Cl2 0.253(10) 1.14(4) 0.51(2) -0.54(2) -0.171(12) 0.195(16)
P1 0.0366(7) 0.0416(7) 0.0560(9) 0.0013(6) 0.0012(6) 0.0054(6)
P2 0.0392(7) 0.0427(7) 0.0518(8) 0.0022(6) 0.0033(6) -0.0057(6)
C1 0.077(9) 0.056(7) 0.063(9) -0.020(7) -0.006(7) -0.030(7)
C2 0.053(4) 0.108(6) 0.118(7) -0.052(5) 0.012(4) -0.024(4)
C01 0.041(7) 0.142(16) 0.081(11) -0.034(11) -0.003(7) -0.022(9)
C02 0.053(4) 0.108(6) 0.118(7) -0.052(5) 0.012(4) -0.024(4)
C3 1.18(15) 0.71(9) 0.054(10) -0.05(2) -0.03(3) 0.52(9)
C11 0.051(3) 0.052(3) 0.062(4) 0.003(3) -0.001(3) 0.009(3)
C12 0.066(4) 0.051(4) 0.081(5) 0.002(3) 0.003(4) 0.007(3)
C13 0.103(6) 0.081(5) 0.087(6) 0.028(4) 0.016(5) 0.014(5)
C14 0.129(8) 0.107(7) 0.108(7) 0.058(6) 0.008(6) 0.041(7)
C15 0.103(7) 0.119(8) 0.146(9) 0.070(7) 0.015(7) 0.059(6)
C16 0.077(5) 0.096(6) 0.101(6) 0.041(5) 0.019(4) 0.042(5)
C21 0.035(3) 0.049(3) 0.057(3) -0.003(3) 0.006(2) -0.001(2)
C22 0.047(3) 0.056(4) 0.077(4) -0.002(3) 0.002(3) 0.002(3)
C23 0.051(4) 0.071(5) 0.093(5) -0.020(4) 0.006(4) -0.009(3)
C24 0.068(5) 0.097(6) 0.080(5) -0.027(4) -0.013(4) 0.006(4)
C25 0.082(5) 0.086(5) 0.071(5) -0.002(4) -0.013(4) 0.017(4)
C26 0.063(4) 0.055(4) 0.063(4) 0.001(3) -0.004(3) 0.005(3)
C31 0.038(3) 0.044(3) 0.093(5) 0.006(3) 0.009(3) 0.008(3)
C32 0.064(4) 0.056(4) 0.091(5) -0.004(4) 0.020(4) 0.007(3)
C33 0.065(5) 0.088(6) 0.143(8) -0.005(6) 0.046(5) 0.010(5)
C34 0.052(5) 0.091(6) 0.192(11) 0.013(7) 0.046(6) 0.003(5)
C35 0.046(4) 0.081(6) 0.192(11) -0.001(7) 0.003(6) -0.005(4)
C36 0.044(4) 0.070(4) 0.117(6) -0.006(4) -0.008(4) 0.000(3)
C41 0.047(3) 0.050(3) 0.054(3) -0.002(3) 0.006(3) -0.015(3)
C42 0.057(4) 0.075(4) 0.068(4) 0.004(3) -0.001(3) 0.009(3)
C43 0.069(5) 0.107(6) 0.055(4) 0.006(4) -0.010(3) 0.003(4)
C44 0.087(6) 0.112(7) 0.056(4) -0.001(5) -0.006(4) -0.033(5)
C45 0.136(8) 0.077(5) 0.075(5) -0.024(4) 0.026(5) -0.027(6)
C46 0.130(7) 0.050(4) 0.067(4) -0.004(3) 0.022(5) 0.000(4)
C51 0.041(3) 0.048(3) 0.064(4) -0.001(3) 0.006(3) -0.003(2)
C52 0.048(4) 0.089(5) 0.073(4) 0.011(4) -0.001(3) -0.013(3)
C53 0.049(4) 0.108(6) 0.096(6) 0.007(5) -0.007(4) -0.006(4)
C54 0.038(3) 0.090(5) 0.114(6) 0.019(5) -0.012(4) -0.010(3)
C55 0.043(4) 0.076(5) 0.115(6) 0.017(4) 0.011(4) -0.011(3)
C56 0.048(3) 0.063(4) 0.084(5) 0.017(3) 0.009(3) -0.007(3)
C61 0.044(3) 0.046(3) 0.049(3) 0.005(2) 0.000(2) -0.004(2)
C62 0.039(3) 0.057(4) 0.086(5) -0.005(3) -0.002(3) -0.004(3)
C63 0.053(4) 0.058(4) 0.099(5) -0.004(4) 0.003(4) 0.003(3)
C64 0.081(5) 0.063(4) 0.094(6) -0.017(4) 0.014(4) 0.002(4)
C65 0.085(5) 0.057(4) 0.111(6) -0.032(4) 0.013(5) -0.006(4)
C66 0.051(4) 0.057(4) 0.086(5) -0.013(3) 0.002(3) -0.009(3)

loop_
_atom_type_symbol
_atom_type_description
_atom_type_scat_dispersion_real
_atom_type_scat_dispersion_imag
_atom_type_scat_source
C C 0.0033 0.0016 'International Tables Vol C Tables 4.2.6.8 and 6.1.1.4'
H H 0.0000 0.0000 'International Tables Vol C Tables 4.2.6.8 and 6.1.1.4'
P P 0.1023 0.0942 'International Tables Vol C Tables 4.2.6.8 and 6.1.1.4'
S S 0.1246 0.1234 'International Tables Vol C Tables 4.2.6.8 and 6.1.1.4'
Cl Cl 0.1484 0.1585 'International Tables Vol C Tables 4.2.6.8 and 6.1.1.4'
Cu Cu 0.3201 1.2651 'International Tables Vol C Tables 4.2.6.8 and 6.1.1.4'
Sn Sn -0.6537 1.4246 'International Tables Vol C Tables 4.2.6.8 and 6.1.1.4'
O O 0.0106 0.0060 'International Tables Vol C Tables 4.2.6.8 and 6.1.1.4'

loop_
_geom_angle_atom_site_label_1
_geom_angle_atom_site_label_2
_geom_angle_atom_site_label_3
_geom_angle
_geom_angle_site_symmetry_1
_geom_angle_site_symmetry_3
_geom_angle_publ_flag
S1 Sn1 S3 121.96(6) . . ?
S1 Sn1 S3 121.96(6) . 2_465 ?
S3 Sn1 S3 116.07(11) . 2_465 ?
S1 Sn1 S2 90.76(3) . 2_465 ?
S3 Sn1 S2 92.02(5) . 2_465 ?
S3 Sn1 S2 87.18(5) 2_465 2_465 ?
S1 Sn1 S2 90.76(3) . . ?
S3 Sn1 S2 87.18(5) . . ?
S3 Sn1 S2 92.02(5) 2_465 . ?
S2 Sn1 S2 178.48(7) 2_465 . ?
P2 Cu1 P1 115.82(6) . . ?
P2 Cu1 S2 115.31(6) . . ?
P1 Cu1 S2 107.36(6) . . ?
P2 Cu1 S1 114.30(5) . . ?
P1 Cu1 S1 107.74(5) . . ?
S2 Cu1 S1 93.97(6) . . ?
Sn1 S1 Cu1 89.76(5) . 2_465 ?
Sn1 S1 Cu1 89.76(5) . . ?
Cu1 S1 Cu1 179.52(9) 2_465 . ?
C2 S2 Cu1 115.4(3) . . ?
C2 S2 Sn1 96.5(3) . . ?
Cu1 S2 Sn1 85.45(5) . . ?
C01 S3 C1 37.8(7) . . ?
C01 S3 Sn1 99.9(6) . . ?
C1 S3 Sn1 96.9(4) . . ?
C11 P1 C21 103.3(3) . . ?
C11 P1 C31 102.4(3) . . ?
C21 P1 C31 103.2(3) . . ?
C11 P1 Cu1 116.5(2) . . ?
C21 P1 Cu1 114.06(18) . . ?
C31 P1 Cu1 115.6(2) . . ?
C61 P2 C41 102.9(3) . . ?
C61 P2 C51 103.0(3) . . ?
C41 P2 C51 103.2(3) . . ?
C61 P2 Cu1 115.36(18) . . ?
C41 P2 Cu1 116.79(18) . . ?
C51 P2 Cu1 113.8(2) . . ?
C2 C1 S3 115.9(9) . . ?
C2 C1 H1A 108.3 . . ?
S3 C1 H1A 108.3 . . ?
C2 C1 H1B 108.3 . . ?
S3 C1 H1B 108.3 . . ?
H1A C1 H1B 107.4 . . ?
C1 C2 S2 120.3(7) . . ?
C1 C2 H2A 107.3 . . ?
S2 C2 H2A 107.3 . . ?
C1 C2 H2B 107.3 . . ?
S2 C2 H2B 107.3 . . ?
H2A C2 H2B 106.9 . . ?
S3 C01 H01A 107.9 . . ?
S3 C01 H01B 107.9 . . ?
H01A C01 H01B 107.2 . . ?
Cl1 C3 Cl2 163(2) . . ?
Cl1 C3 H3A 95.2 . . ?
Cl2 C3 H3A 95.2 . . ?
Cl1 C3 H3B 95.2 . . ?
Cl2 C3 H3B 95.2 . . ?
H3A C3 H3B 103.2 . . ?
C12 C11 C16 118.0(6) . . ?
C12 C11 P1 118.5(5) . . ?
C16 C11 P1 123.4(5) . . ?
C11 C12 C13 121.4(7) . . ?
C11 C12 H12A 119.3 . . ?
C13 C12 H12A 119.3 . . ?
C14 C13 C12 119.7(8) . . ?
C14 C13 H13A 120.2 . . ?
C12 C13 H13A 120.2 . . ?
C13 C14 C15 120.4(8) . . ?
C13 C14 H14A 119.8 . . ?
C15 C14 H14A 119.8 . . ?
C14 C15 C16 120.4(8) . . ?
C14 C15 H15A 119.8 . . ?
C16 C15 H15A 119.8 . . ?
C11 C16 C15 120.1(8) . . ?
C11 C16 H16A 120.0 . . ?
C15 C16 H16A 120.0 . . ?
C22 C21 C26 118.6(6) . . ?
C22 C21 P1 123.0(5) . . ?
C26 C21 P1 118.3(5) . . ?
C21 C22 C23 120.1(6) . . ?
C21 C22 H22A 119.9 . . ?
C23 C22 H22A 119.9 . . ?
C24 C23 C22 120.6(7) . . ?
C24 C23 H23A 119.7 . . ?
C22 C23 H23A 119.7 . . ?
C23 C24 C25 119.5(7) . . ?
C23 C24 H24A 120.2 . . ?
C25 C24 H24A 120.2 . . ?
C24 C25 C26 121.4(7) . . ?
C24 C25 H25A 119.3 . . ?
C26 C25 H25A 119.3 . . ?
C25 C26 C21 119.8(6) . . ?
C25 C26 H26A 120.1 . . ?
C21 C26 H26A 120.1 . . ?
C36 C31 C32 117.5(6) . . ?
C36 C31 P1 117.7(5) . . ?
C32 C31 P1 124.7(5) . . ?
C33 C32 C31 120.5(8) . . ?
C33 C32 H32A 119.8 . . ?
C31 C32 H32A 119.8 . . ?
C34 C33 C32 121.1(9) . . ?
C34 C33 H33A 119.4 . . ?
C32 C33 H33A 119.4 . . ?
C35 C34 C33 119.1(8) . . ?
C35 C34 H34A 120.4 . . ?
C33 C34 H34A 120.4 . . ?
C34 C35 C36 121.6(9) . . ?
C34 C35 H35A 119.2 . . ?
C36 C35 H35A 119.2 . . ?
C35 C36 C31 120.2(8) . . ?
C35 C36 H36A 119.9 . . ?
C31 C36 H36A 119.9 . . ?
C46 C41 C42 117.2(6) . . ?
C46 C41 P2 118.6(5) . . ?
C42 C41 P2 124.2(5) . . ?
C43 C42 C41 120.9(7) . . ?
C43 C42 H42A 119.5 . . ?
C41 C42 H42A 119.5 . . ?
C44 C43 C42 120.3(8) . . ?
C44 C43 H43A 119.8 . . ?
C42 C43 H43A 119.8 . . ?
C43 C44 C45 120.4(7) . . ?
C43 C44 H44A 119.8 . . ?
C45 C44 H44A 119.8 . . ?
C44 C45 C46 119.8(8) . . ?
C44 C45 H45A 120.1 . . ?
C46 C45 H45A 120.1 . . ?
C41 C46 C45 121.3(8) . . ?
C41 C46 H46A 119.4 . . ?
C45 C46 H46A 119.4 . . ?
C52 C51 C56 117.3(6) . . ?
C52 C51 P2 119.7(5) . . ?
C56 C51 P2 123.0(5) . . ?
C51 C52 C53 122.2(7) . . ?
C51 C52 H52A 118.9 . . ?
C53 C52 H52A 118.9 . . ?
C54 C53 C52 119.0(7) . . ?
C54 C53 H53A 120.5 . . ?
C52 C53 H53A 120.5 . . ?
C55 C54 C53 120.4(7) . . ?
C55 C54 H54A 119.8 . . ?
C53 C54 H54A 119.8 . . ?
C54 C55 C56 121.0(7) . . ?
C54 C55 H55A 119.5 . . ?
C56 C55 H55A 119.5 . . ?
C55 C56 C51 120.0(7) . . ?
C55 C56 H56A 120.0 . . ?
C51 C56 H56A 120.0 . . ?
C66 C61 C62 118.8(6) . . ?
C66 C61 P2 123.0(5) . . ?
C62 C61 P2 118.2(4) . . ?
C63 C62 C61 120.4(6) . . ?
C63 C62 H62A 119.8 . . ?
C61 C62 H62A 119.8 . . ?
C62 C63 C64 121.5(7) . . ?
C62 C63 H63A 119.3 . . ?
C64 C63 H63A 119.3 . . ?
C63 C64 C65 119.2(7) . . ?
C63 C64 H64A 120.4 . . ?
C65 C64 H64A 120.4 . . ?
C64 C65 C66 120.0(7) . . ?
C64 C65 H65A 120.0 . . ?
C66 C65 H65A 120.0 . . ?
C61 C66 C65 120.2(6) . . ?
C61 C66 H66B 119.9 . . ?
C65 C66 H66B 119.9 . . ?

loop_
_geom_bond_atom_site_label_1
_geom_bond_atom_site_label_2
_geom_bond_distance
_geom_bond_site_symmetry_2
_geom_bond_publ_flag
Sn1 S1 2.364(2) . ?
Sn1 S3 2.4222(18) . ?
Sn1 S3 2.4222(18) 2_465 ?
Sn1 S2 2.6058(16) 2_465 ?
Sn1 S2 2.6058(16) . ?
Cu1 P2 2.2752(15) . ?
Cu1 P1 2.2952(16) . ?
Cu1 S2 2.3944(17) . ?
Cu1 S1 2.4486(8) . ?
S1 Cu1 2.4486(8) 2_465 ?
S2 C2 1.809(8) . ?
S3 C01 1.828(14) . ?
S3 C1 1.864(14) . ?
Cl1 C3 1.51(4) . ?
Cl2 C3 1.54(4) . ?
P1 C11 1.824(6) . ?
P1 C21 1.825(6) . ?
P1 C31 1.834(6) . ?
P2 C61 1.826(6) . ?
P2 C41 1.831(6) . ?
P2 C51 1.833(6) . ?
C1 C2 1.389(17) . ?
C1 H1A 0.9700 . ?
C1 H1B 0.9700 . ?
C2 H2A 0.9700 . ?
C2 H2B 0.9700 . ?
C01 H01A 0.9700 . ?
C01 H01B 0.9700 . ?
C3 H3A 0.9700 . ?
C3 H3B 0.9700 . ?
C11 C12 1.388(9) . ?
C11 C16 1.389(9) . ?
C12 C13 1.387(10) . ?
C12 H12A 0.9300 . ?
C13 C14 1.359(12) . ?
C13 H13A 0.9300 . ?
C14 C15 1.370(13) . ?
C14 H14A 0.9300 . ?
C15 C16 1.392(11) . ?
C15 H15A 0.9300 . ?
C16 H16A 0.9300 . ?
C21 C22 1.380(9) . ?
C21 C26 1.391(8) . ?
C22 C23 1.388(9) . ?
C22 H22A 0.9300 . ?
C23 C24 1.362(11) . ?
C23 H23A 0.9300 . ?
C24 C25 1.357(11) . ?
C24 H24A 0.9300 . ?
C25 C26 1.374(10) . ?
C25 H25A 0.9300 . ?
C26 H26A 0.9300 . ?
C31 C36 1.393(9) . ?
C31 C32 1.395(9) . ?
C32 C33 1.376(10) . ?
C32 H32A 0.9300 . ?
C33 C34 1.358(14) . ?
C33 H33A 0.9300 . ?
C34 C35 1.357(14) . ?
C34 H34A 0.9300 . ?
C35 C36 1.374(11) . ?
C35 H35A 0.9300 . ?
C36 H36A 0.9300 . ?
C41 C46 1.382(9) . ?
C41 C42 1.390(9) . ?
C42 C43 1.385(10) . ?
C42 H42A 0.9300 . ?
C43 C44 1.353(12) . ?
C43 H43A 0.9300 . ?
C44 C45 1.355(12) . ?
C44 H44A 0.9300 . ?
C45 C46 1.392(11) . ?
C45 H45A 0.9300 . ?
C46 H46A 0.9300 . ?
C51 C52 1.366(9) . ?
C51 C56 1.397(8) . ?
C52 C53 1.376(9) . ?
C52 H52A 0.9300 . ?
C53 C54 1.372(10) . ?
C53 H53A 0.9300 . ?
C54 C55 1.336(11) . ?
C54 H54A 0.9300 . ?
C55 C56 1.383(9) . ?
C55 H55A 0.9300 . ?
C56 H56A 0.9300 . ?
C61 C66 1.381(8) . ?
C61 C62 1.397(8) . ?
C62 C63 1.367(9) . ?
C62 H62A 0.9300 . ?
C63 C64 1.372(10) . ?
C63 H63A 0.9300 . ?
C64 C65 1.383(11) . ?
C64 H64A 0.9300 . ?
C65 C66 1.405(10) . ?
C65 H65A 0.9300 . ?
C66 H66B 0.9300 . ?
